data_7014849
loop_
_publ_author_name
'Poirier, Valentin'
'Roisnel, Thierry'
'Carpentier, Jean-Fran\,cois'
'Sarazin, Yann'

_publ_section_title
;
 Zinc and magnesium complexes supported by bulky multidentate
 amino-ether phenolate ligands: potent pre-catalysts for the immortal
 ring-opening polymerisation of cyclic esters.
;
_journal_issue 2
_journal_name_full 'Dalton transactions (Cambridge, England : 2003)'
_journal_page_first 523
_journal_page_last 534
_journal_paper_doi 10.1039/c0dt01219j
_journal_volume 40
_journal_year 2011
_chemical_compound_source 'synthesis as described'
_chemical_formula_moiety 'C31 H60 N2 O5 Si2 Zn1'
_chemical_formula_sum 'C31 H60 N2 O5 Si2 Zn'
_chemical_formula_weight 662.36
_chemical_name_systematic
;
?
;
_space_group_IT_number 2
_symmetry_cell_setting triclinic
_symmetry_Int_Tables_number 2
_symmetry_space_group_name_Hall '-P 1'
_symmetry_space_group_name_H-M 'P -1'
_atom_sites_solution_hydrogens geom
_atom_sites_solution_primary direct
_atom_sites_solution_secondary difmap
_audit_conform_dict_location ftp://ftp.iucr.org/pub/cif_core.dic
_audit_conform_dict_name cif_core.dic
_audit_conform_dict_version 2.3
_audit_creation_date 2009-10-20T14:29:54-00:00
_audit_creation_method 'WinGX routine CIF_UPDATE'
_cell_angle_alpha 76.371(2)
_cell_angle_beta 72.957(2)
_cell_angle_gamma 83.477(2)
_cell_formula_units_Z 2
_cell_length_a 10.7067(4)
_cell_length_b 13.1381(5)
_cell_length_c 13.9560(6)
_cell_measurement_reflns_used 5553
_cell_measurement_temperature 150(2)
_cell_measurement_theta_max 27.4
_cell_measurement_theta_min 2.42
_cell_measurement_wavelength 0.71073
_cell_volume 1821.97(13)
_computing_cell_refinement 'Bruker SMART (Bruker, 2002)'
_computing_data_collection 'Bruker SAINT (Bruker, 2002)'
_computing_data_reduction 'Bruker SAINT (Bruker, 2002)'
_computing_molecular_graphics 'Ortep-3 for Windows (Farrugia, 1997)'
_computing_publication_material 'WinGX publication routines (Farrugia, 1999)'
_computing_structure_refinement 'SHELXL-97 (Sheldrick, 1997)'
_computing_structure_solution 'SIR97 (Altomare et al., 1999)'
_diffrn_ambient_temperature 150(2)
_diffrn_detector 'CCD plate'
_diffrn_measured_fraction_theta_full 0.986
_diffrn_measured_fraction_theta_max 0.986
_diffrn_measurement_device_type 'APEXII, Bruker-AXS'
_diffrn_measurement_method 'CCD rotation images, thin slices'
_diffrn_radiation_monochromator graphite
_diffrn_radiation_probe x-ray
_diffrn_radiation_type MoK\a
_diffrn_radiation_wavelength 0.71073
_diffrn_reflns_av_R_equivalents 0.0404
_diffrn_reflns_av_unetI/netI 0.0434
_diffrn_reflns_limit_h_max 12
_diffrn_reflns_limit_h_min -13
_diffrn_reflns_limit_k_max 16
_diffrn_reflns_limit_k_min -16
_diffrn_reflns_limit_l_max 17
_diffrn_reflns_limit_l_min -18
_diffrn_reflns_number 23988
_diffrn_reflns_theta_full 27.46
_diffrn_reflns_theta_max 27.46
_diffrn_reflns_theta_min 2.93
_exptl_absorpt_coefficient_mu 0.777
_exptl_absorpt_correction_T_max 0.733
_exptl_absorpt_correction_T_min 0.526
_exptl_absorpt_correction_type multi-scan
_exptl_absorpt_process_details
;
[Sheldrick, G.M. (2002). SADABS Bruker AXS Inc., Madison, Wisconsin, USA]
;
_exptl_crystal_colour colourless
_exptl_crystal_density_diffrn 1.207
_exptl_crystal_density_method 'not measured'
_exptl_crystal_description prism
_exptl_crystal_F_000 716
_exptl_crystal_size_max 0.51
_exptl_crystal_size_mid 0.47
_exptl_crystal_size_min 0.4
_refine_diff_density_max 0.384
_refine_diff_density_min -0.373
_refine_diff_density_rms 0.051
_refine_ls_extinction_method none
_refine_ls_goodness_of_fit_ref 1.056
_refine_ls_hydrogen_treatment constr
_refine_ls_matrix_type full
_refine_ls_number_parameters 382
_refine_ls_number_reflns 8218
_refine_ls_number_restraints 0
_refine_ls_restrained_S_all 1.056
_refine_ls_R_factor_all 0.0387
_refine_ls_R_factor_gt 0.0303
_refine_ls_shift/su_max 0.005
_refine_ls_shift/su_mean 0
_refine_ls_structure_factor_coef Fsqd
_refine_ls_weighting_details 'calc w=1/[\s^2^(Fo^2^)+(0.0297P)^2^+0.4111P] where P=(Fo^2^+2Fc^2^)/3'
_refine_ls_weighting_scheme calc
_refine_ls_wR_factor_gt 0.0735
_refine_ls_wR_factor_ref 0.0772
_reflns_number_gt 7065
_reflns_number_total 8218
_reflns_threshold_expression >2sigma(I)
_cod_data_source_file C0DT01219J.TXT
_cod_data_source_block job3
_cod_original_cell_volume 1821.97(12)
_cod_database_code 7014849

loop_
_symmetry_equiv_pos_as_xyz
'x, y, z'
'-x, -y, -z'

loop_
_atom_site_label
_atom_site_type_symbol
_atom_site_fract_x
_atom_site_fract_y
_atom_site_fract_z
_atom_site_U_iso_or_equiv
_atom_site_adp_type
_atom_site_occupancy
_atom_site_symmetry_multiplicity
_atom_site_calc_flag
_atom_site_refinement_flags
_atom_site_disorder_assembly
_atom_site_disorder_group
Zn1 Zn 0.172245(15) 0.323905(13) 0.411253(13) 0.01661(6) Uani 1 1 d . . .
N1 N 0.34940(12) 0.28419(10) 0.34559(10) 0.0211(3) Uani 1 1 d . . .
Si1 Si 0.46396(4) 0.36400(4) 0.34768(4) 0.02536(11) Uani 1 1 d . . .
C2 C 0.38481(17) 0.47973(13) 0.40370(14) 0.0318(4) Uani 1 1 d . . .
H2A H 0.3218 0.5161 0.367 0.048 Uiso 1 1 calc R . .
H2B H 0.4519 0.5278 0.397 0.048 Uiso 1 1 calc R . .
H2C H 0.3394 0.4557 0.4764 0.048 Uiso 1 1 calc R . .
C3 C 0.57557(17) 0.29917(17) 0.42768(16) 0.0433(5) Uani 1 1 d . . .
H3A H 0.5239 0.2608 0.494 0.065 Uiso 1 1 calc R . .
H3B H 0.6236 0.3526 0.4388 0.065 Uiso 1 1 calc R . .
H3C H 0.6377 0.2502 0.3922 0.065 Uiso 1 1 calc R . .
C4 C 0.57150(19) 0.41788(16) 0.21497(15) 0.0426(5) Uani 1 1 d . . .
H4A H 0.6165 0.3597 0.1835 0.064 Uiso 1 1 calc R . .
H4B H 0.6362 0.462 0.2199 0.064 Uiso 1 1 calc R . .
H4C H 0.5175 0.4598 0.1727 0.064 Uiso 1 1 calc R . .
Si2 Si 0.38158(4) 0.16728(3) 0.30730(4) 0.02354(10) Uani 1 1 d . . .
C5 C 0.55943(17) 0.12341(15) 0.27582(16) 0.0387(5) Uani 1 1 d . . .
H5A H 0.6107 0.1787 0.2242 0.058 Uiso 1 1 calc R . .
H5B H 0.5714 0.0595 0.2488 0.058 Uiso 1 1 calc R . .
H5C H 0.589 0.1091 0.338 0.058 Uiso 1 1 calc R . .
C6 C 0.33341(19) 0.17489(14) 0.18685(14) 0.0350(4) Uani 1 1 d . . .
H6A H 0.2425 0.2019 0.1961 0.053 Uiso 1 1 calc R . .
H6B H 0.342 0.1048 0.1719 0.053 Uiso 1 1 calc R . .
H6C H 0.3906 0.222 0.1297 0.053 Uiso 1 1 calc R . .
C7 C 0.29499(19) 0.05817(14) 0.41024(15) 0.0368(4) Uani 1 1 d . . .
H7A H 0.3397 0.0387 0.4645 0.055 Uiso 1 1 calc R . .
H7B H 0.2958 -0.0027 0.3807 0.055 Uiso 1 1 calc R . .
H7C H 0.2044 0.0816 0.4392 0.055 Uiso 1 1 calc R . .
O11 O 0.14269(10) 0.33944(8) 0.55107(8) 0.0188(2) Uani 1 1 d . . .
C12 C 0.04888(14) 0.28929(11) 0.62836(11) 0.0167(3) Uani 1 1 d . . .
C13 C 0.07211(14) 0.23448(11) 0.72269(11) 0.0177(3) Uani 1 1 d . . .
C14 C -0.03469(14) 0.19078(11) 0.80113(11) 0.0192(3) Uani 1 1 d . . .
H14 H -0.0198 0.1561 0.865 0.023 Uiso 1 1 calc R . .
C15 C -0.16237(14) 0.19464(11) 0.79211(11) 0.0185(3) Uani 1 1 d . . .
C16 C -0.18027(14) 0.24443(11) 0.69739(11) 0.0188(3) Uani 1 1 d . . .
H16 H -0.2644 0.2467 0.6869 0.023 Uiso 1 1 calc R . .
C17 C -0.07789(14) 0.29121(11) 0.61727(11) 0.0172(3) Uani 1 1 d . . .
C18 C 0.21185(14) 0.21957(12) 0.73501(12) 0.0212(3) Uani 1 1 d . . .
C19 C 0.21856(16) 0.15072(13) 0.83918(13) 0.0274(4) Uani 1 1 d . . .
H19A H 0.1853 0.0818 0.8472 0.041 Uiso 1 1 calc R . .
H19B H 0.1652 0.1843 0.8944 0.041 Uiso 1 1 calc R . .
H19C H 0.3095 0.1421 0.8423 0.041 Uiso 1 1 calc R . .
C20 C 0.26725(16) 0.32585(13) 0.72501(13) 0.0271(4) Uani 1 1 d . . .
H20A H 0.3573 0.3147 0.7302 0.041 Uiso 1 1 calc R . .
H20B H 0.2135 0.3595 0.7801 0.041 Uiso 1 1 calc R . .
H20C H 0.2662 0.371 0.6584 0.041 Uiso 1 1 calc R . .
C21 C 0.29983(15) 0.16405(14) 0.65148(13) 0.0286(4) Uani 1 1 d . . .
H21A H 0.2639 0.0967 0.6576 0.043 Uiso 1 1 calc R . .
H21B H 0.3883 0.152 0.6601 0.043 Uiso 1 1 calc R . .
H21C H 0.3032 0.2082 0.5836 0.043 Uiso 1 1 calc R . .
C22 C -0.27643(15) 0.15045(13) 0.88411(12) 0.0238(3) Uani 1 1 d . . .
C23 C -0.39643(17) 0.13716(16) 0.85117(15) 0.0380(4) Uani 1 1 d . . .
H23A H -0.3726 0.0918 0.8014 0.057 Uiso 1 1 calc R . .
H23B H -0.4289 0.2059 0.8197 0.057 Uiso 1 1 calc R . .
H23C H -0.4649 0.1053 0.9113 0.057 Uiso 1 1 calc R . .
C24 C -0.3149(2) 0.22724(16) 0.95720(14) 0.0413(5) Uani 1 1 d . . .
H24A H -0.3503 0.2933 0.9231 0.062 Uiso 1 1 calc R . .
H24B H -0.2375 0.2406 0.9755 0.062 Uiso 1 1 calc R . .
H24C H -0.3812 0.1966 1.0195 0.062 Uiso 1 1 calc R . .
C25 C -0.23788(18) 0.04395(14) 0.94348(15) 0.0370(4) Uani 1 1 d . . .
H25A H -0.3126 0.0178 1.0012 0.056 Uiso 1 1 calc R . .
H25B H -0.1645 0.0515 0.9694 0.056 Uiso 1 1 calc R . .
H25C H -0.2119 -0.0058 0.8979 0.056 Uiso 1 1 calc R . .
C26 C -0.10109(14) 0.34706(12) 0.51655(11) 0.0176(3) Uani 1 1 d . . .
H26A H -0.0761 0.4206 0.5015 0.021 Uiso 1 1 calc R . .
H26B H -0.1956 0.3481 0.5224 0.021 Uiso 1 1 calc R . .
N31 N -0.02546(11) 0.29697(9) 0.42840(9) 0.0160(3) Uani 1 1 d . . .
C32 C -0.06510(15) 0.18576(11) 0.45485(12) 0.0207(3) Uani 1 1 d . . .
H32A H -0.1617 0.1856 0.4795 0.025 Uiso 1 1 calc R . .
H32B H -0.0306 0.147 0.5124 0.025 Uiso 1 1 calc R . .
C33 C -0.02009(15) 0.12705(12) 0.36905(13) 0.0244(3) Uani 1 1 d . . .
H33A H 0.0671 0.1497 0.3247 0.029 Uiso 1 1 calc R . .
H33B H -0.0129 0.0508 0.3977 0.029 Uiso 1 1 calc R . .
O34 O -0.11188(11) 0.14802(9) 0.31068(9) 0.0275(3) Uani 1 1 d . . .
C35 C -0.07593(19) 0.10082(14) 0.22367(14) 0.0359(4) Uani 1 1 d . . .
H35A H -0.1404 0.0488 0.2319 0.043 Uiso 1 1 calc R . .
H35B H 0.0109 0.0637 0.2184 0.043 Uiso 1 1 calc R . .
C36 C -0.07118(18) 0.18266(16) 0.12818(14) 0.0354(4) Uani 1 1 d . . .
H36A H -0.0619 0.1488 0.07 0.042 Uiso 1 1 calc R . .
H36B H -0.1535 0.2267 0.1372 0.042 Uiso 1 1 calc R . .
O37 O 0.03607(11) 0.24576(9) 0.10708(9) 0.0315(3) Uani 1 1 d . . .
C38 C 0.03494(19) 0.33538(14) 0.02758(13) 0.0341(4) Uani 1 1 d . . .
H38A H -0.0461 0.3793 0.0467 0.041 Uiso 1 1 calc R . .
H38B H 0.0381 0.3139 -0.0365 0.041 Uiso 1 1 calc R . .
C39 C 0.1520(2) 0.39616(15) 0.01190(13) 0.0371(4) Uani 1 1 d . . .
H39A H 0.2306 0.3482 0.0102 0.045 Uiso 1 1 calc R . .
H39B H 0.1676 0.448 -0.0541 0.045 Uiso 1 1 calc R . .
O40 O 0.12758(12) 0.44855(10) 0.09483(9) 0.0333(3) Uani 1 1 d . . .
C41 C 0.24132(17) 0.46841(14) 0.11837(13) 0.0315(4) Uani 1 1 d . . .
H41A H 0.2989 0.5129 0.0578 0.038 Uiso 1 1 calc R . .
H41B H 0.2902 0.4015 0.1367 0.038 Uiso 1 1 calc R . .
C42 C 0.20230(16) 0.52328(12) 0.20690(12) 0.0261(4) Uani 1 1 d . . .
H42A H 0.2822 0.5409 0.2203 0.031 Uiso 1 1 calc R . .
H42B H 0.153 0.5898 0.1878 0.031 Uiso 1 1 calc R . .
O43 O 0.12322(10) 0.46087(8) 0.29922(8) 0.0231(2) Uani 1 1 d . . .
C44 C -0.01444(14) 0.46711(12) 0.30446(12) 0.0208(3) Uani 1 1 d . . .
H44A H -0.028 0.503 0.2372 0.025 Uiso 1 1 calc R . .
H44B H -0.0648 0.5071 0.3565 0.025 Uiso 1 1 calc R . .
C45 C -0.05919(14) 0.35659(11) 0.33337(11) 0.0186(3) Uani 1 1 d . . .
H45A H -0.155 0.3583 0.3447 0.022 Uiso 1 1 calc R . .
H45B H -0.0171 0.3205 0.2764 0.022 Uiso 1 1 calc R . .

loop_
_atom_site_aniso_label
_atom_site_aniso_U_11
_atom_site_aniso_U_22
_atom_site_aniso_U_33
_atom_site_aniso_U_23
_atom_site_aniso_U_13
_atom_site_aniso_U_12
Zn1 0.01300(9) 0.01888(9) 0.01708(10) -0.00428(7) -0.00244(7) -0.00083(6)
N1 0.0130(6) 0.0235(7) 0.0263(7) -0.0086(6) -0.0022(5) 0.0002(5)
Si1 0.0150(2) 0.0300(2) 0.0300(3) -0.0097(2) -0.00060(18) -0.00484(17)
C2 0.0271(9) 0.0337(9) 0.0360(10) -0.0136(8) -0.0031(8) -0.0093(7)
C3 0.0216(9) 0.0590(13) 0.0532(13) -0.0129(11) -0.0145(9) -0.0048(8)
C4 0.0324(10) 0.0431(11) 0.0429(12) -0.0108(9) 0.0093(9) -0.0126(8)
Si2 0.0184(2) 0.0227(2) 0.0286(2) -0.00843(19) -0.00376(18) 0.00185(17)
C5 0.0254(9) 0.0376(10) 0.0535(12) -0.0203(9) -0.0074(9) 0.0100(8)
C6 0.0396(10) 0.0323(9) 0.0371(10) -0.0163(8) -0.0106(8) 0.0012(8)
C7 0.0402(10) 0.0265(9) 0.0407(11) -0.0048(8) -0.0088(9) -0.0012(8)
O11 0.0160(5) 0.0238(5) 0.0161(5) -0.0028(4) -0.0031(4) -0.0055(4)
C12 0.0163(7) 0.0175(7) 0.0161(7) -0.0051(6) -0.0025(6) -0.0019(5)
C13 0.0175(7) 0.0181(7) 0.0189(8) -0.0057(6) -0.0057(6) -0.0010(5)
C14 0.0215(7) 0.0210(7) 0.0158(7) -0.0030(6) -0.0063(6) -0.0022(6)
C15 0.0187(7) 0.0199(7) 0.0169(7) -0.0050(6) -0.0029(6) -0.0036(6)
C16 0.0153(7) 0.0227(7) 0.0193(8) -0.0059(6) -0.0047(6) -0.0015(6)
C17 0.0178(7) 0.0193(7) 0.0154(7) -0.0048(6) -0.0051(6) -0.0007(6)
C18 0.0162(7) 0.0249(8) 0.0224(8) -0.0022(7) -0.0072(6) -0.0016(6)
C19 0.0237(8) 0.0309(9) 0.0287(9) -0.0007(7) -0.0138(7) -0.0002(7)
C20 0.0226(8) 0.0300(9) 0.0320(9) -0.0020(7) -0.0144(7) -0.0059(7)
C21 0.0205(8) 0.0332(9) 0.0301(9) -0.0054(8) -0.0071(7) 0.0045(7)
C22 0.0209(8) 0.0279(8) 0.0193(8) -0.0008(7) -0.0019(6) -0.0069(6)
C23 0.0246(9) 0.0507(12) 0.0328(10) 0.0078(9) -0.0071(8) -0.0157(8)
C24 0.0401(11) 0.0473(11) 0.0270(10) -0.0091(9) 0.0104(8) -0.0124(9)
C25 0.0303(9) 0.0373(10) 0.0349(10) 0.0110(8) -0.0066(8) -0.0129(8)
C26 0.0140(7) 0.0229(8) 0.0148(7) -0.0044(6) -0.0026(6) 0.0006(6)
N31 0.0170(6) 0.0169(6) 0.0142(6) -0.0031(5) -0.0043(5) -0.0015(5)
C32 0.0218(7) 0.0181(7) 0.0216(8) -0.0019(6) -0.0058(6) -0.0043(6)
C33 0.0223(8) 0.0222(8) 0.0294(9) -0.0077(7) -0.0058(7) -0.0025(6)
O34 0.0274(6) 0.0331(6) 0.0268(6) -0.0141(5) -0.0082(5) -0.0032(5)
C35 0.0437(11) 0.0349(10) 0.0330(10) -0.0171(8) -0.0053(8) -0.0119(8)
C36 0.0333(10) 0.0509(11) 0.0292(10) -0.0164(9) -0.0098(8) -0.0114(8)
O37 0.0296(6) 0.0374(7) 0.0292(7) -0.0060(6) -0.0094(5) -0.0068(5)
C38 0.0444(11) 0.0383(10) 0.0212(9) -0.0094(8) -0.0095(8) -0.0008(8)
C39 0.0506(12) 0.0366(10) 0.0199(9) -0.0103(8) 0.0016(8) -0.0065(8)
O40 0.0359(7) 0.0394(7) 0.0251(6) -0.0146(6) -0.0024(5) -0.0042(5)
C41 0.0320(9) 0.0293(9) 0.0273(9) -0.0026(7) -0.0002(8) -0.0062(7)
C42 0.0293(9) 0.0224(8) 0.0226(8) 0.0010(7) -0.0029(7) -0.0083(6)
O43 0.0210(5) 0.0218(5) 0.0229(6) 0.0031(5) -0.0056(5) -0.0042(4)
C44 0.0206(7) 0.0213(8) 0.0188(8) -0.0017(6) -0.0060(6) 0.0019(6)
C45 0.0183(7) 0.0226(7) 0.0154(7) -0.0032(6) -0.0060(6) -0.0007(6)

loop_
_atom_type_symbol
_atom_type_description
_atom_type_scat_dispersion_real
_atom_type_scat_dispersion_imag
_atom_type_scat_source
C C 0.0033 0.0016 'International Tables Vol C Tables 4.2.6.8 and 6.1.1.4'
H H 0 0 'International Tables Vol C Tables 4.2.6.8 and 6.1.1.4'
N N 0.0061 0.0033 'International Tables Vol C Tables 4.2.6.8 and 6.1.1.4'
O O 0.0106 0.006 'International Tables Vol C Tables 4.2.6.8 and 6.1.1.4'
Si Si 0.0817 0.0704 'International Tables Vol C Tables 4.2.6.8 and 6.1.1.4'
Zn Zn 0.2839 1.4301 'International Tables Vol C Tables 4.2.6.8 and 6.1.1.4'

loop_
_geom_angle_atom_site_label_1
_geom_angle_atom_site_label_2
_geom_angle_atom_site_label_3
_geom_angle
_geom_angle_site_symmetry_1
_geom_angle_site_symmetry_3
_geom_angle_publ_flag
N1 Zn1 O11 114.52(5) . . ?
N1 Zn1 N31 142.96(5) . . ?
O11 Zn1 N31 94.96(4) . . ?
N1 Zn1 O43 103.70(5) . . ?
O11 Zn1 O43 117.74(4) . . ?
N31 Zn1 O43 79.52(4) . . ?
Si2 N1 Si1 125.71(7) . . ?
Si2 N1 Zn1 119.17(7) . . ?
Si1 N1 Zn1 114.47(7) . . ?
N1 Si1 C3 114.13(8) . . ?
N1 Si1 C2 111.28(7) . . ?
C3 Si1 C2 104.96(9) . . ?
N1 Si1 C4 112.28(8) . . ?
C3 Si1 C4 106.82(9) . . ?
C2 Si1 C4 106.81(8) . . ?
Si1 C2 H2A 109.5 . . ?
Si1 C2 H2B 109.5 . . ?
H2A C2 H2B 109.5 . . ?
Si1 C2 H2C 109.5 . . ?
H2A C2 H2C 109.5 . . ?
H2B C2 H2C 109.5 . . ?
Si1 C3 H3A 109.5 . . ?
Si1 C3 H3B 109.5 . . ?
H3A C3 H3B 109.5 . . ?
Si1 C3 H3C 109.5 . . ?
H3A C3 H3C 109.5 . . ?
H3B C3 H3C 109.5 . . ?
Si1 C4 H4A 109.5 . . ?
Si1 C4 H4B 109.5 . . ?
H4A C4 H4B 109.5 . . ?
Si1 C4 H4C 109.5 . . ?
H4A C4 H4C 109.5 . . ?
H4B C4 H4C 109.5 . . ?
N1 Si2 C6 111.35(7) . . ?
N1 Si2 C7 111.39(8) . . ?
C6 Si2 C7 109.32(9) . . ?
N1 Si2 C5 114.07(8) . . ?
C6 Si2 C5 104.79(9) . . ?
C7 Si2 C5 105.53(9) . . ?
Si2 C5 H5A 109.5 . . ?
Si2 C5 H5B 109.5 . . ?
H5A C5 H5B 109.5 . . ?
Si2 C5 H5C 109.5 . . ?
H5A C5 H5C 109.5 . . ?
H5B C5 H5C 109.5 . . ?
Si2 C6 H6A 109.5 . . ?
Si2 C6 H6B 109.5 . . ?
H6A C6 H6B 109.5 . . ?
Si2 C6 H6C 109.5 . . ?
H6A C6 H6C 109.5 . . ?
H6B C6 H6C 109.5 . . ?
Si2 C7 H7A 109.5 . . ?
Si2 C7 H7B 109.5 . . ?
H7A C7 H7B 109.5 . . ?
Si2 C7 H7C 109.5 . . ?
H7A C7 H7C 109.5 . . ?
H7B C7 H7C 109.5 . . ?
C12 O11 Zn1 121.73(9) . . ?
O11 C12 C17 119.46(13) . . ?
O11 C12 C13 122.20(13) . . ?
C17 C12 C13 118.33(13) . . ?
C14 C13 C12 117.67(13) . . ?
C14 C13 C18 121.75(13) . . ?
C12 C13 C18 120.51(13) . . ?
C13 C14 C15 124.54(14) . . ?
C13 C14 H14 117.7 . . ?
C15 C14 H14 117.7 . . ?
C16 C15 C14 116.23(13) . . ?
C16 C15 C22 122.32(14) . . ?
C14 C15 C22 121.39(13) . . ?
C15 C16 C17 121.60(14) . . ?
C15 C16 H16 119.2 . . ?
C17 C16 H16 119.2 . . ?
C16 C17 C12 121.52(13) . . ?
C16 C17 C26 120.38(13) . . ?
C12 C17 C26 118.10(13) . . ?
C19 C18 C20 107.59(13) . . ?
C19 C18 C13 112.76(13) . . ?
C20 C18 C13 110.89(12) . . ?
C19 C18 C21 107.03(13) . . ?
C20 C18 C21 109.63(13) . . ?
C13 C18 C21 108.83(13) . . ?
C18 C19 H19A 109.5 . . ?
C18 C19 H19B 109.5 . . ?
H19A C19 H19B 109.5 . . ?
C18 C19 H19C 109.5 . . ?
H19A C19 H19C 109.5 . . ?
H19B C19 H19C 109.5 . . ?
C18 C20 H20A 109.5 . . ?
C18 C20 H20B 109.5 . . ?
H20A C20 H20B 109.5 . . ?
C18 C20 H20C 109.5 . . ?
H20A C20 H20C 109.5 . . ?
H20B C20 H20C 109.5 . . ?
C18 C21 H21A 109.5 . . ?
C18 C21 H21B 109.5 . . ?
H21A C21 H21B 109.5 . . ?
C18 C21 H21C 109.5 . . ?
H21A C21 H21C 109.5 . . ?
H21B C21 H21C 109.5 . . ?
C23 C22 C25 108.00(14) . . ?
C23 C22 C15 112.02(13) . . ?
C25 C22 C15 111.47(13) . . ?
C23 C22 C24 108.24(15) . . ?
C25 C22 C24 108.30(15) . . ?
C15 C22 C24 108.69(13) . . ?
C22 C23 H23A 109.5 . . ?
C22 C23 H23B 109.5 . . ?
H23A C23 H23B 109.5 . . ?
C22 C23 H23C 109.5 . . ?
H23A C23 H23C 109.5 . . ?
H23B C23 H23C 109.5 . . ?
C22 C24 H24A 109.5 . . ?
C22 C24 H24B 109.5 . . ?
H24A C24 H24B 109.5 . . ?
C22 C24 H24C 109.5 . . ?
H24A C24 H24C 109.5 . . ?
H24B C24 H24C 109.5 . . ?
C22 C25 H25A 109.5 . . ?
C22 C25 H25B 109.5 . . ?
H25A C25 H25B 109.5 . . ?
C22 C25 H25C 109.5 . . ?
H25A C25 H25C 109.5 . . ?
H25B C25 H25C 109.5 . . ?
C17 C26 N31 113.20(11) . . ?
C17 C26 H26A 108.9 . . ?
N31 C26 H26A 108.9 . . ?
C17 C26 H26B 108.9 . . ?
N31 C26 H26B 108.9 . . ?
H26A C26 H26B 107.8 . . ?
C45 N31 C32 111.17(11) . . ?
C45 N31 C26 108.55(11) . . ?
C32 N31 C26 107.17(11) . . ?
C45 N31 Zn1 107.43(9) . . ?
C32 N31 Zn1 118.17(9) . . ?
C26 N31 Zn1 103.81(8) . . ?
N31 C32 C33 115.80(12) . . ?
N31 C32 H32A 108.3 . . ?
C33 C32 H32A 108.3 . . ?
N31 C32 H32B 108.3 . . ?
C33 C32 H32B 108.3 . . ?
H32A C32 H32B 107.4 . . ?
O34 C33 C32 108.86(12) . . ?
O34 C33 H33A 109.9 . . ?
C32 C33 H33A 109.9 . . ?
O34 C33 H33B 109.9 . . ?
C32 C33 H33B 109.9 . . ?
H33A C33 H33B 108.3 . . ?
C33 O34 C35 113.92(12) . . ?
O34 C35 C36 110.13(14) . . ?
O34 C35 H35A 109.6 . . ?
C36 C35 H35A 109.6 . . ?
O34 C35 H35B 109.6 . . ?
C36 C35 H35B 109.6 . . ?
H35A C35 H35B 108.1 . . ?
O37 C36 C35 109.35(15) . . ?
O37 C36 H36A 109.8 . . ?
C35 C36 H36A 109.8 . . ?
O37 C36 H36B 109.8 . . ?
C35 C36 H36B 109.8 . . ?
H36A C36 H36B 108.3 . . ?
C36 O37 C38 112.65(14) . . ?
O37 C38 C39 108.08(15) . . ?
O37 C38 H38A 110.1 . . ?
C39 C38 H38A 110.1 . . ?
O37 C38 H38B 110.1 . . ?
C39 C38 H38B 110.1 . . ?
H38A C38 H38B 108.4 . . ?
O40 C39 C38 108.18(14) . . ?
O40 C39 H39A 110.1 . . ?
C38 C39 H39A 110.1 . . ?
O40 C39 H39B 110.1 . . ?
C38 C39 H39B 110.1 . . ?
H39A C39 H39B 108.4 . . ?
C41 O40 C39 114.57(13) . . ?
O40 C41 C42 109.30(13) . . ?
O40 C41 H41A 109.8 . . ?
C42 C41 H41A 109.8 . . ?
O40 C41 H41B 109.8 . . ?
C42 C41 H41B 109.8 . . ?
H41A C41 H41B 108.3 . . ?
O43 C42 C41 112.80(13) . . ?
O43 C42 H42A 109 . . ?
C41 C42 H42A 109 . . ?
O43 C42 H42B 109 . . ?
C41 C42 H42B 109 . . ?
H42A C42 H42B 107.8 . . ?
C42 O43 C44 113.80(11) . . ?
C42 O43 Zn1 132.02(9) . . ?
C44 O43 Zn1 111.32(8) . . ?
O43 C44 C45 107.44(11) . . ?
O43 C44 H44A 110.2 . . ?
C45 C44 H44A 110.2 . . ?
O43 C44 H44B 110.2 . . ?
C45 C44 H44B 110.2 . . ?
H44A C44 H44B 108.5 . . ?
N31 C45 C44 111.12(12) . . ?
N31 C45 H45A 109.4 . . ?
C44 C45 H45A 109.4 . . ?
N31 C45 H45B 109.4 . . ?
C44 C45 H45B 109.4 . . ?
H45A C45 H45B 108 . . ?

loop_
_geom_bond_atom_site_label_1
_geom_bond_atom_site_label_2
_geom_bond_distance
_geom_bond_site_symmetry_2
_geom_bond_publ_flag
Zn1 N1 1.9213(12) . ?
Zn1 O11 1.9392(10) . ?
Zn1 N31 2.1206(12) . ?
Zn1 O43 2.2134(10) . ?
N1 Si2 1.7095(13) . ?
N1 Si1 1.7123(14) . ?
Si1 C3 1.872(2) . ?
Si1 C2 1.8763(17) . ?
Si1 C4 1.8906(19) . ?
C2 H2A 0.98 . ?
C2 H2B 0.98 . ?
C2 H2C 0.98 . ?
C3 H3A 0.98 . ?
C3 H3B 0.98 . ?
C3 H3C 0.98 . ?
C4 H4A 0.98 . ?
C4 H4B 0.98 . ?
C4 H4C 0.98 . ?
Si2 C6 1.8758(19) . ?
Si2 C7 1.8785(18) . ?
Si2 C5 1.8791(17) . ?
C5 H5A 0.98 . ?
C5 H5B 0.98 . ?
C5 H5C 0.98 . ?
C6 H6A 0.98 . ?
C6 H6B 0.98 . ?
C6 H6C 0.98 . ?
C7 H7A 0.98 . ?
C7 H7B 0.98 . ?
C7 H7C 0.98 . ?
O11 C12 1.3367(17) . ?
C12 C17 1.407(2) . ?
C12 C13 1.421(2) . ?
C13 C14 1.398(2) . ?
C13 C18 1.541(2) . ?
C14 C15 1.403(2) . ?
C14 H14 0.95 . ?
C15 C16 1.387(2) . ?
C15 C22 1.539(2) . ?
C16 C17 1.393(2) . ?
C16 H16 0.95 . ?
C17 C26 1.501(2) . ?
C18 C19 1.537(2) . ?
C18 C20 1.539(2) . ?
C18 C21 1.543(2) . ?
C19 H19A 0.98 . ?
C19 H19B 0.98 . ?
C19 H19C 0.98 . ?
C20 H20A 0.98 . ?
C20 H20B 0.98 . ?
C20 H20C 0.98 . ?
C21 H21A 0.98 . ?
C21 H21B 0.98 . ?
C21 H21C 0.98 . ?
C22 C23 1.526(2) . ?
C22 C25 1.529(2) . ?
C22 C24 1.540(2) . ?
C23 H23A 0.98 . ?
C23 H23B 0.98 . ?
C23 H23C 0.98 . ?
C24 H24A 0.98 . ?
C24 H24B 0.98 . ?
C24 H24C 0.98 . ?
C25 H25A 0.98 . ?
C25 H25B 0.98 . ?
C25 H25C 0.98 . ?
C26 N31 1.5096(17) . ?
C26 H26A 0.99 . ?
C26 H26B 0.99 . ?
N31 C45 1.4932(18) . ?
N31 C32 1.4987(18) . ?
C32 C33 1.508(2) . ?
C32 H32A 0.99 . ?
C32 H32B 0.99 . ?
C33 O34 1.4167(19) . ?
C33 H33A 0.99 . ?
C33 H33B 0.99 . ?
O34 C35 1.426(2) . ?
C35 C36 1.494(3) . ?
C35 H35A 0.99 . ?
C35 H35B 0.99 . ?
C36 O37 1.413(2) . ?
C36 H36A 0.99 . ?
C36 H36B 0.99 . ?
O37 C38 1.417(2) . ?
C38 C39 1.497(3) . ?
C38 H38A 0.99 . ?
C38 H38B 0.99 . ?
C39 O40 1.428(2) . ?
C39 H39A 0.99 . ?
C39 H39B 0.99 . ?
O40 C41 1.416(2) . ?
C41 C42 1.507(2) . ?
C41 H41A 0.99 . ?
C41 H41B 0.99 . ?
C42 O43 1.4386(18) . ?
C42 H42A 0.99 . ?
C42 H42B 0.99 . ?
O43 C44 1.4479(18) . ?
C44 C45 1.507(2) . ?
C44 H44A 0.99 . ?
C44 H44B 0.99 . ?
C45 H45A 0.99 . ?
C45 H45B 0.99 . ?

loop_
_geom_torsion_atom_site_label_1
_geom_torsion_atom_site_label_2
_geom_torsion_atom_site_label_3
_geom_torsion_atom_site_label_4
_geom_torsion
_geom_torsion_site_symmetry_1
_geom_torsion_site_symmetry_2
_geom_torsion_site_symmetry_3
_geom_torsion_site_symmetry_4
_geom_torsion_publ_flag
O11 Zn1 N1 Si2 117.52(8) . . . . ?
N31 Zn1 N1 Si2 -22.15(14) . . . . ?
O43 Zn1 N1 Si2 -112.86(8) . . . . ?
O11 Zn1 N1 Si1 -53.74(9) . . . . ?
N31 Zn1 N1 Si1 166.59(6) . . . . ?
O43 Zn1 N1 Si1 75.89(8) . . . . ?
Si2 N1 Si1 C3 -57.51(13) . . . . ?
Zn1 N1 Si1 C3 113.08(9) . . . . ?
Si2 N1 Si1 C2 -176.07(10) . . . . ?
Zn1 N1 Si1 C2 -5.48(11) . . . . ?
Si2 N1 Si1 C4 64.25(12) . . . . ?
Zn1 N1 Si1 C4 -125.16(9) . . . . ?
Si1 N1 Si2 C6 -113.40(11) . . . . ?
Zn1 N1 Si2 C6 76.42(10) . . . . ?
Si1 N1 Si2 C7 124.28(11) . . . . ?
Zn1 N1 Si2 C7 -45.90(11) . . . . ?
Si1 N1 Si2 C5 4.95(13) . . . . ?
Zn1 N1 Si2 C5 -165.24(9) . . . . ?
N1 Zn1 O11 C12 -126.88(10) . . . . ?
N31 Zn1 O11 C12 30.08(10) . . . . ?
O43 Zn1 O11 C12 110.84(10) . . . . ?
Zn1 O11 C12 C17 -47.57(16) . . . . ?
Zn1 O11 C12 C13 133.12(12) . . . . ?
O11 C12 C13 C14 175.69(13) . . . . ?
C17 C12 C13 C14 -3.6(2) . . . . ?
O11 C12 C13 C18 -7.4(2) . . . . ?
C17 C12 C13 C18 173.32(13) . . . . ?
C12 C13 C14 C15 2.0(2) . . . . ?
C18 C13 C14 C15 -174.93(14) . . . . ?
C13 C14 C15 C16 1.0(2) . . . . ?
C13 C14 C15 C22 -176.23(14) . . . . ?
C14 C15 C16 C17 -2.3(2) . . . . ?
C22 C15 C16 C17 174.89(13) . . . . ?
C15 C16 C17 C12 0.6(2) . . . . ?
C15 C16 C17 C26 -178.32(13) . . . . ?
O11 C12 C17 C16 -176.86(13) . . . . ?
C13 C12 C17 C16 2.5(2) . . . . ?
O11 C12 C17 C26 2.1(2) . . . . ?
C13 C12 C17 C26 -178.57(13) . . . . ?
C14 C13 C18 C19 1.6(2) . . . . ?
C12 C13 C18 C19 -175.26(14) . . . . ?
C14 C13 C18 C20 -119.16(15) . . . . ?
C12 C13 C18 C20 64.01(18) . . . . ?
C14 C13 C18 C21 120.17(15) . . . . ?
C12 C13 C18 C21 -56.66(18) . . . . ?
C16 C15 C22 C23 17.7(2) . . . . ?
C14 C15 C22 C23 -165.22(14) . . . . ?
C16 C15 C22 C25 138.87(16) . . . . ?
C14 C15 C22 C25 -44.1(2) . . . . ?
C16 C15 C22 C24 -101.84(18) . . . . ?
C14 C15 C22 C24 75.22(18) . . . . ?
C16 C17 C26 N31 -116.70(14) . . . . ?
C12 C17 C26 N31 64.34(17) . . . . ?
C17 C26 N31 C45 178.19(12) . . . . ?
C17 C26 N31 C32 58.04(15) . . . . ?
C17 C26 N31 Zn1 -67.74(13) . . . . ?
N1 Zn1 N31 C45 -77.70(12) . . . . ?
O11 Zn1 N31 C45 138.53(9) . . . . ?
O43 Zn1 N31 C45 21.21(8) . . . . ?
N1 Zn1 N31 C32 48.98(14) . . . . ?
O11 Zn1 N31 C32 -94.79(10) . . . . ?
O43 Zn1 N31 C32 147.89(10) . . . . ?
N1 Zn1 N31 C26 167.44(9) . . . . ?
O11 Zn1 N31 C26 23.67(9) . . . . ?
O43 Zn1 N31 C26 -93.66(8) . . . . ?
C45 N31 C32 C33 50.68(16) . . . . ?
C26 N31 C32 C33 169.14(12) . . . . ?
Zn1 N31 C32 C33 -74.19(14) . . . . ?
N31 C32 C33 O34 -85.70(15) . . . . ?
C32 C33 O34 C35 176.87(13) . . . . ?
C33 O34 C35 C36 -123.28(16) . . . . ?
O34 C35 C36 O37 69.50(19) . . . . ?
C35 C36 O37 C38 -170.34(14) . . . . ?
C36 O37 C38 C39 179.92(13) . . . . ?
O37 C38 C39 O40 -74.76(18) . . . . ?
C38 C39 O40 C41 152.60(15) . . . . ?
C39 O40 C41 C42 -179.79(14) . . . . ?
O40 C41 C42 O43 62.18(18) . . . . ?
C41 C42 O43 C44 -83.55(16) . . . . ?
C41 C42 O43 Zn1 75.27(17) . . . . ?
N1 Zn1 O43 C42 -10.52(14) . . . . ?
O11 Zn1 O43 C42 117.13(13) . . . . ?
N31 Zn1 O43 C42 -152.74(13) . . . . ?
N1 Zn1 O43 C44 148.69(9) . . . . ?
O11 Zn1 O43 C44 -83.66(10) . . . . ?
N31 Zn1 O43 C44 6.46(9) . . . . ?
C42 O43 C44 C45 130.89(13) . . . . ?
Zn1 O43 C44 C45 -32.35(13) . . . . ?
C32 N31 C45 C44 -177.72(11) . . . . ?
C26 N31 C45 C44 64.65(14) . . . . ?
Zn1 N31 C45 C44 -47.02(13) . . . . ?
O43 C44 C45 N31 53.25(15) . . . . ?
